data_4076699
loop_
_publ_author_name
'Hoefelmeyer, James D.'
'Gabba\"i, Fran\,cois P.'

_publ_section_title
;
 Synthesis of 1,8-Diborylnaphthalenes by the Ring-Opening Reaction of a
 New Anionic Boron-Bridged Naphthalene Derivative
;
_journal_issue 5
_journal_name_full Organometallics
_journal_page_first 982
_journal_paper_doi 10.1021/om010946x
_journal_volume 21
_journal_year 2002
_chemical_formula_sum 'C30 H34 B2'
_chemical_formula_weight 416.19
_chemical_name_systematic
;1-(dimesitylboryl)-8-(dimethylboryl)naphthalene 
  ?
;
_space_group_IT_number 14
_symmetry_cell_setting monoclinic
_symmetry_space_group_name_Hall '-P 2yn'
_symmetry_space_group_name_H-M 'P 1 21/n 1'
_atom_sites_solution_hydrogens geom
_atom_sites_solution_primary direct
_atom_sites_solution_secondary difmap
_audit_creation_method SHELXL-97
_cell_angle_alpha 90.00
_cell_angle_beta 98.096(3)
_cell_angle_gamma 90.00
_cell_formula_units_Z 4
_cell_length_a 8.2988(13)
_cell_length_b 19.918(3)
_cell_length_c 14.876(2)
_cell_measurement_temperature 110(2)
_cell_volume 2434.4(6)
_computing_cell_refinement 'Bruker SMART'
_computing_data_collection 'Bruker SMART'
_computing_data_reduction 'Bruker SHELXTL'
_computing_molecular_graphics 'Bruker SHELXTL'
_computing_publication_material 'Bruker SHELXTL'
_computing_structure_refinement 'SHELXL-97 (Sheldrick, 1997)'
_computing_structure_solution 'SHELXS-97 (Sheldrick, 1990)'
_diffrn_ambient_temperature 110(2)
_diffrn_measured_fraction_theta_full 0.999
_diffrn_measured_fraction_theta_max 0.999
_diffrn_measurement_device_type 'CCD area detector'
_diffrn_measurement_method 'phi and omega scans'
_diffrn_radiation_monochromator graphite
_diffrn_radiation_source 'fine-focus sealed tube'
_diffrn_radiation_type MoK\a
_diffrn_radiation_wavelength 0.71073
_diffrn_reflns_av_R_equivalents 0.0818
_diffrn_reflns_av_sigmaI/netI 0.1076
_diffrn_reflns_limit_h_max 9
_diffrn_reflns_limit_h_min -9
_diffrn_reflns_limit_k_max 21
_diffrn_reflns_limit_k_min -23
_diffrn_reflns_limit_l_max 14
_diffrn_reflns_limit_l_min -17
_diffrn_reflns_number 12623
_diffrn_reflns_theta_full 24.99
_diffrn_reflns_theta_max 24.99
_diffrn_reflns_theta_min 1.72
_exptl_absorpt_coefficient_mu 0.062
_exptl_absorpt_correction_T_max 0.9545
_exptl_absorpt_correction_T_min 0.5410
_exptl_absorpt_correction_type empirical
_exptl_crystal_density_diffrn 1.136
_exptl_crystal_density_method 'not measured'
_exptl_crystal_F_000 896
_exptl_crystal_size_max 0.25
_exptl_crystal_size_mid 0.16
_exptl_crystal_size_min 0.09
_refine_diff_density_max 0.349
_refine_diff_density_min -0.302
_refine_diff_density_rms 0.061
_refine_ls_extinction_method none
_refine_ls_goodness_of_fit_ref 1.001
_refine_ls_hydrogen_treatment mixed
_refine_ls_matrix_type full
_refine_ls_number_parameters 289
_refine_ls_number_reflns 4273
_refine_ls_number_restraints 0
_refine_ls_restrained_S_all 1.001
_refine_ls_R_factor_all 0.1576
_refine_ls_R_factor_gt 0.0780
_refine_ls_shift/su_max 0.000
_refine_ls_shift/su_mean 0.000
_refine_ls_structure_factor_coef Fsqd
_refine_ls_weighting_details 'calc w=1/[\s^2^(Fo^2^)+(0.1100P)^2^+1.0000P] where P=(Fo^2^+2Fc^2^)/3'
_refine_ls_weighting_scheme calc
_refine_ls_wR_factor_gt 0.2034
_refine_ls_wR_factor_ref 0.2484
_reflns_number_gt 1890
_reflns_number_total 4273
_reflns_threshold_expression >2sigma(I)
_cod_data_source_file om010946x.cif
_cod_data_source_block 2
_cod_depositor_comments
;
The following automatic conversions were performed:

'_symmetry_cell_setting' value 'Monoclinic' changed to 'monoclinic'
according to /home/saulius/struct/CIF-dictionaries/cif_core.dic
dictionary named 'cif_core.dic' version 2.4.1 from 2010-06-29.

Automatic conversion script
Id: cif_fix_values 1715 2011-07-08 13:25:40Z adriana 
;
_cod_original_cell_volume 2434.5(7)
_cod_original_sg_symbol_H-M P2(1)/n
_cod_database_code 4076699

loop_
_symmetry_equiv_pos_as_xyz
'x, y, z'
'-x+1/2, y+1/2, -z+1/2'
'-x, -y, -z'
'x-1/2, -y-1/2, z-1/2'

loop_
_atom_site_label
_atom_site_type_symbol
_atom_site_fract_x
_atom_site_fract_y
_atom_site_fract_z
_atom_site_U_iso_or_equiv
_atom_site_adp_type
_atom_site_occupancy
_atom_site_symmetry_multiplicity
_atom_site_calc_flag
_atom_site_refinement_flags
B1 B 0.9694(6) 0.0919(3) 0.7605(3) 0.0439(13) Uani 1 1 d .
B2 B 1.2227(6) 0.2114(3) 0.7450(4) 0.0498(14) Uani 1 1 d .
C1 C 1.1133(5) 0.0736(2) 0.8376(3) 0.0412(11) Uani 1 1 d .
C2 C 1.0958(5) 0.0123(2) 0.8789(3) 0.0466(11) Uani 1 1 d .
H2A H 1.0153 -0.0166 0.8519 0.056 Uiso 1 1 calc R
C3 C 1.1919(6) -0.0088(2) 0.9589(3) 0.0539(13) Uani 1 1 d .
H3A H 1.1745 -0.0503 0.9844 0.065 Uiso 1 1 calc R
C4 C 1.3113(6) 0.0329(3) 0.9985(3) 0.0519(12) Uani 1 1 d .
H4A H 1.3738 0.0198 1.0525 0.062 Uiso 1 1 calc R
C5 C 1.4685(5) 0.1361(3) 1.0027(3) 0.0566(13) Uani 1 1 d .
H5A H 1.5321 0.1209 1.0553 0.068 Uiso 1 1 calc R
C6 C 1.4991(6) 0.1969(3) 0.9694(3) 0.0572(13) Uani 1 1 d .
H6A H 1.5815 0.2238 0.9991 0.069 Uiso 1 1 calc R
C7 C 1.4044(5) 0.2193(2) 0.8887(3) 0.0514(12) Uani 1 1 d .
H7A H 1.4253 0.2617 0.8667 0.062 Uiso 1 1 calc R
C8 C 1.2809(5) 0.1809(2) 0.8405(3) 0.0448(11) Uani 1 1 d .
C9 C 1.2454(5) 0.1166(2) 0.8766(3) 0.0430(11) Uani 1 1 d .
C10 C 1.3427(5) 0.0951(2) 0.9599(3) 0.0459(11) Uani 1 1 d .
C11 C 0.8694(5) 0.0313(2) 0.7094(3) 0.0411(11) Uani 1 1 d .
C12 C 0.6997(5) 0.0266(2) 0.7143(3) 0.0432(11) Uani 1 1 d .
C13 C 0.6061(5) -0.0204(2) 0.6615(3) 0.0462(11) Uani 1 1 d .
H13A H 0.4957 -0.0232 0.6661 0.055 Uiso 1 1 calc R
C14 C 0.6693(5) -0.0628(2) 0.6027(3) 0.0470(11) Uani 1 1 d .
C15 C 0.8364(5) -0.0603(2) 0.6012(3) 0.0471(11) Uani 1 1 d .
H15A H 0.8827 -0.0901 0.5639 0.056 Uiso 1 1 calc R
C16 C 0.9366(5) -0.0149(2) 0.6534(3) 0.0431(11) Uani 1 1 d .
C17 C 0.6174(5) 0.0709(2) 0.7766(3) 0.0519(12) Uani 1 1 d .
H17A H 0.5034 0.0605 0.7698 0.078 Uiso 1 1 calc R
H17B H 0.6315 0.1172 0.7613 0.078 Uiso 1 1 calc R
H17C H 0.6650 0.0632 0.8384 0.078 Uiso 1 1 calc R
C18 C 0.5615(6) -0.1092(3) 0.5412(3) 0.0612(14) Uani 1 1 d .
H18A H 0.4508 -0.1038 0.5517 0.092 Uiso 1 1 calc R
H18B H 0.5951 -0.1548 0.5536 0.092 Uiso 1 1 calc R
H18C H 0.5700 -0.0986 0.4791 0.092 Uiso 1 1 calc R
C19 C 1.1161(5) -0.0166(2) 0.6457(3) 0.0522(12) Uani 1 1 d .
H19A H 1.1718 0.0168 0.6850 0.078 Uiso 1 1 calc R
H19B H 1.1314 -0.0075 0.5841 0.078 Uiso 1 1 calc R
H19C H 1.1591 -0.0602 0.6631 0.078 Uiso 1 1 calc R
C21 C 0.8996(5) 0.1637(2) 0.7378(3) 0.0401(10) Uani 1 1 d .
C22 C 0.8628(5) 0.2091(2) 0.8067(3) 0.0398(10) Uani 1 1 d .
C23 C 0.7746(5) 0.2671(2) 0.7835(3) 0.0441(11) Uani 1 1 d .
H23A H 0.7508 0.2953 0.8296 0.053 Uiso 1 1 calc R
C24 C 0.7200(5) 0.2847(2) 0.6935(3) 0.0455(11) Uani 1 1 d .
C25 C 0.7571(5) 0.2410(2) 0.6261(3) 0.0437(11) Uani 1 1 d .
H25A H 0.7233 0.2521 0.5657 0.052 Uiso 1 1 calc R
C26 C 0.8419(5) 0.1818(2) 0.6453(3) 0.0405(10) Uani 1 1 d .
C27 C 0.9129(5) 0.1956(2) 0.9067(3) 0.0474(12) Uani 1 1 d .
H27A H 0.8772 0.2319 0.9415 0.071 Uiso 1 1 calc R
H27B H 1.0292 0.1918 0.9191 0.071 Uiso 1 1 calc R
H27C H 0.8640 0.1545 0.9230 0.071 Uiso 1 1 calc R
C28 C 0.6275(6) 0.3486(2) 0.6702(3) 0.0554(13) Uani 1 1 d .
H28A H 0.6007 0.3522 0.6055 0.083 Uiso 1 1 calc R
H28B H 0.6932 0.3862 0.6929 0.083 Uiso 1 1 calc R
H28C H 0.5292 0.3482 0.6974 0.083 Uiso 1 1 calc R
C29 C 0.8702(5) 0.1383(2) 0.5668(3) 0.0470(11) Uani 1 1 d .
H29A H 0.8223 0.1590 0.5110 0.070 Uiso 1 1 calc R
H29B H 0.8213 0.0952 0.5726 0.070 Uiso 1 1 calc R
H29C H 0.9850 0.1330 0.5664 0.070 Uiso 1 1 calc R
C31 C 1.1742(6) 0.2887(2) 0.7366(4) 0.0621(14) Uani 1 1 d .
H31A H 1.1406 0.2997 0.6740 0.093 Uiso 1 1 calc R
H31B H 1.2664 0.3157 0.7601 0.093 Uiso 1 1 calc R
H31C H 1.0864 0.2972 0.7707 0.093 Uiso 1 1 calc R
C32 C 1.2635(6) 0.1745(3) 0.6584(3) 0.0562(13) Uani 1 1 d .
H32A H 1.2886 0.1283 0.6728 0.084 Uiso 1 1 calc R
H32B H 1.3555 0.1956 0.6377 0.084 Uiso 1 1 calc R
H32C H 1.1714 0.1768 0.6116 0.084 Uiso 1 1 calc R

loop_
_atom_site_aniso_label
_atom_site_aniso_U_11
_atom_site_aniso_U_22
_atom_site_aniso_U_33
_atom_site_aniso_U_23
_atom_site_aniso_U_13
_atom_site_aniso_U_12
B1 0.041(3) 0.048(3) 0.045(3) 0.003(2) 0.016(2) 0.002(2)
B2 0.041(3) 0.054(4) 0.055(3) -0.001(3) 0.009(3) -0.006(3)
C1 0.041(2) 0.038(3) 0.046(3) 0.002(2) 0.009(2) 0.001(2)
C2 0.047(3) 0.040(3) 0.052(3) 0.005(2) 0.005(2) 0.002(2)
C3 0.057(3) 0.054(3) 0.050(3) 0.015(2) 0.004(2) 0.005(3)
C4 0.051(3) 0.057(3) 0.047(3) 0.005(2) 0.004(2) 0.011(3)
C5 0.045(3) 0.069(4) 0.056(3) -0.015(3) 0.005(2) 0.005(3)
C6 0.045(3) 0.068(4) 0.058(3) -0.015(3) 0.007(2) -0.001(3)
C7 0.047(3) 0.048(3) 0.060(3) -0.005(2) 0.013(2) -0.002(2)
C8 0.040(2) 0.047(3) 0.049(3) -0.004(2) 0.013(2) 0.001(2)
C9 0.040(2) 0.046(3) 0.044(2) -0.001(2) 0.009(2) 0.004(2)
C10 0.042(2) 0.046(3) 0.050(3) -0.004(2) 0.008(2) 0.006(2)
C11 0.038(2) 0.039(3) 0.046(3) 0.005(2) 0.003(2) 0.004(2)
C12 0.042(2) 0.036(3) 0.051(3) 0.006(2) 0.008(2) 0.003(2)
C13 0.039(2) 0.049(3) 0.050(3) 0.007(2) 0.004(2) -0.003(2)
C14 0.045(3) 0.044(3) 0.050(3) 0.003(2) 0.001(2) -0.002(2)
C15 0.047(3) 0.045(3) 0.050(3) -0.004(2) 0.009(2) -0.001(2)
C16 0.038(2) 0.037(3) 0.055(3) 0.004(2) 0.011(2) 0.004(2)
C17 0.043(3) 0.056(3) 0.059(3) -0.001(2) 0.012(2) 0.001(2)
C18 0.061(3) 0.060(3) 0.059(3) -0.001(3) -0.006(2) -0.011(3)
C19 0.046(3) 0.048(3) 0.064(3) -0.004(2) 0.014(2) 0.001(2)
C21 0.039(2) 0.043(3) 0.038(2) -0.0022(19) 0.0061(19) 0.000(2)
C22 0.040(2) 0.040(3) 0.041(2) -0.0005(19) 0.0094(19) 0.001(2)
C23 0.045(3) 0.044(3) 0.045(3) 0.000(2) 0.012(2) 0.002(2)
C24 0.043(2) 0.047(3) 0.048(3) 0.006(2) 0.010(2) 0.005(2)
C25 0.041(2) 0.044(3) 0.047(3) 0.002(2) 0.006(2) 0.003(2)
C26 0.039(2) 0.042(3) 0.041(2) -0.001(2) 0.0070(19) -0.002(2)
C27 0.051(3) 0.053(3) 0.038(2) 0.001(2) 0.007(2) 0.000(2)
C28 0.052(3) 0.048(3) 0.066(3) 0.003(2) 0.006(2) 0.007(2)
C29 0.052(3) 0.047(3) 0.043(3) 0.001(2) 0.007(2) 0.003(2)
C31 0.059(3) 0.057(3) 0.072(4) 0.011(3) 0.014(3) -0.003(3)
C32 0.055(3) 0.064(3) 0.050(3) 0.004(2) 0.007(2) 0.000(3)

loop_
_atom_type_symbol
_atom_type_description
_atom_type_scat_dispersion_real
_atom_type_scat_dispersion_imag
_atom_type_scat_source
C C 0.0033 0.0016 'International Tables Vol C Tables 4.2.6.8 and 6.1.1.4'
H H 0.0000 0.0000 'International Tables Vol C Tables 4.2.6.8 and 6.1.1.4'
B B 0.0013 0.0007 'International Tables Vol C Tables 4.2.6.8 and 6.1.1.4'

loop_
_geom_angle_atom_site_label_1
_geom_angle_atom_site_label_2
_geom_angle_atom_site_label_3
_geom_angle
C21 B1 C1 126.0(4)
C21 B1 C11 116.0(4)
C1 B1 C11 117.5(4)
C21 B1 B2 62.1(2)
C1 B1 B2 77.7(3)
C11 B1 B2 146.1(3)
C8 B2 C32 119.5(4)
C8 B2 C31 119.5(4)
C32 B2 C31 118.2(4)
C8 B2 B1 76.5(3)
C32 B2 B1 86.0(3)
C31 B2 B1 124.2(3)
C2 C1 C9 117.7(4)
C2 C1 B1 114.2(4)
C9 C1 B1 127.5(4)
C1 C2 C3 124.0(4)
C4 C3 C2 118.6(5)
C3 C4 C10 121.7(4)
C6 C5 C10 121.5(5)
C5 C6 C7 119.1(5)
C8 C7 C6 123.0(5)
C7 C8 C9 118.2(4)
C7 C8 B2 111.4(4)
C9 C8 B2 129.5(4)
C8 C9 C10 117.7(4)
C8 C9 C1 124.2(4)
C10 C9 C1 118.0(4)
C5 C10 C4 119.7(4)
C5 C10 C9 120.5(5)
C4 C10 C9 119.8(4)
C16 C11 C12 117.7(4)
C16 C11 B1 123.6(4)
C12 C11 B1 118.5(4)
C13 C12 C11 119.6(4)
C13 C12 C17 118.4(4)
C11 C12 C17 122.0(4)
C14 C13 C12 122.9(4)
C13 C14 C15 117.4(4)
C13 C14 C18 121.2(4)
C15 C14 C18 121.4(4)
C16 C15 C14 122.2(4)
C15 C16 C11 120.0(4)
C15 C16 C19 117.4(4)
C11 C16 C19 122.5(4)
C22 C21 C26 116.8(4)
C22 C21 B1 122.3(4)
C26 C21 B1 120.0(4)
C23 C22 C21 120.5(4)
C23 C22 C27 117.1(4)
C21 C22 C27 122.4(4)
C22 C23 C24 122.5(4)
C25 C24 C23 117.2(4)
C25 C24 C28 121.4(4)
C23 C24 C28 121.4(4)
C26 C25 C24 122.8(4)
C25 C26 C21 120.2(4)
C25 C26 C29 117.6(4)
C21 C26 C29 122.2(4)

loop_
_geom_bond_atom_site_label_1
_geom_bond_atom_site_label_2
_geom_bond_distance
B1 C21 1.562(7)
B1 C1 1.577(6)
B1 C11 1.595(7)
B1 B2 3.206(8)
B2 C8 1.558(7)
B2 C32 1.562(7)
B2 C31 1.591(7)
C1 C2 1.384(6)
C1 C9 1.446(6)
C2 C3 1.400(6)
C3 C4 1.362(6)
C4 C10 1.406(6)
C5 C6 1.347(7)
C5 C10 1.405(6)
C6 C7 1.411(6)
C7 C8 1.395(6)
C8 C9 1.435(6)
C9 C10 1.445(6)
C11 C16 1.407(6)
C11 C12 1.423(6)
C12 C13 1.388(6)
C12 C17 1.511(6)
C13 C14 1.371(6)
C14 C15 1.391(6)
C14 C18 1.503(6)
C15 C16 1.390(6)
C16 C19 1.510(6)
C21 C22 1.431(6)
C21 C26 1.439(6)
C22 C23 1.385(6)
C22 C27 1.511(5)
C23 C24 1.397(6)
C24 C25 1.395(6)
C24 C28 1.501(6)
C25 C26 1.381(6)
C26 C29 1.499(6)

loop_
_cod_related_entry_id
_cod_related_entry_database
_cod_related_entry_code
1 ChemSpider 9616288
